data_7023665
loop_
_publ_author_name
'Mol\<canov, Kre\<simir'
'Juri\'c, Marijana'
'Koji\'c-Prodi\'c, Biserka'

_publ_section_title
;
 Stacking of metal chelating rings with \p-systems in mononuclear
 complexes of copper(ii) with 3,6-dichloro-2,5-dihydroxy-1,4-benzoquinone
 (chloranilic acid) and 2,2'-bipyridine ligands.
;
_journal_issue 44
_journal_name_full 'Dalton transactions (Cambridge, England : 2003)'
_journal_page_first 15756
_journal_page_last 15765
_journal_paper_doi 10.1039/c3dt51734a
_journal_volume 42
_journal_year 2013
_chemical_absolute_configuration unk
_chemical_formula_moiety 'C16 H8 Cl2 Cu1 N2 O4'
_chemical_formula_sum 'C16 H8 Cl2 Cu N2 O4'
_chemical_formula_weight 426.68
_space_group_IT_number 4
_symmetry_cell_setting monoclinic
_symmetry_space_group_name_Hall 'P 2yb'
_symmetry_space_group_name_H-M 'P 1 21 1'
_audit_creation_date 2013-02-06T16:26:17-00:00
_audit_creation_method 'WinGX routine CIF_UPDATE'
_cell_angle_alpha 90
_cell_angle_beta 93.638(11)
_cell_angle_gamma 90
_cell_formula_units_Z 2
_cell_length_a 5.2428(5)
_cell_length_b 17.3184(17)
_cell_length_c 8.4028(17)
_cell_measurement_reflns_used 957
_cell_measurement_temperature 293(2)
_cell_measurement_theta_max 64.6662
_cell_measurement_theta_min 5.1035
_cell_volume 761.41(19)
_computing_cell_refinement
;
        CrysAlisPro, Agilent Technologies,
        Version 1.171.35.21 (release 20-01-2012 CrysAlis171 .NET)
        (compiled Jan 23 2012,18:06:46)
;
_computing_data_collection
;
        CrysAlisPro, Agilent Technologies,
        Version 1.171.35.21 (release 20-01-2012 CrysAlis171 .NET)
        (compiled Jan 23 2012,18:06:46)
;
_computing_data_reduction
;
        CrysAlisPro, Agilent Technologies,
        Version 1.171.35.21 (release 20-01-2012 CrysAlis171 .NET)
        (compiled Jan 23 2012,18:06:46)
;
_computing_molecular_graphics 'Ortep-3 for Windows (Farrugia, 1997)'
_computing_publication_material 'WinGX publication routines (Farrugia, 1999)'
_computing_structure_refinement 'SHELXL-97 (Sheldrick, 1997)'
_computing_structure_solution 'SHELXS-97 (Sheldrick, 1997)'
_diffrn_ambient_temperature 293(2)
_diffrn_measured_fraction_theta_full 0.995
_diffrn_measured_fraction_theta_max 0.995
_diffrn_measurement_device_type 'Xcalibur, Ruby, Nova'
_diffrn_measurement_method 'CCD, \w scans'
_diffrn_radiation_probe x-ray
_diffrn_radiation_type CuK\a
_diffrn_radiation_wavelength 1.54179
_diffrn_reflns_av_R_equivalents 0.0662
_diffrn_reflns_limit_h_max 6
_diffrn_reflns_limit_h_min -5
_diffrn_reflns_limit_k_max 12
_diffrn_reflns_limit_k_min -20
_diffrn_reflns_limit_l_max 9
_diffrn_reflns_limit_l_min -8
_diffrn_reflns_number 2113
_diffrn_reflns_theta_full 64.76
_diffrn_reflns_theta_max 64.76
_diffrn_reflns_theta_min 5.11
_exptl_absorpt_coefficient_mu 5.504
_exptl_absorpt_correction_T_max 1
_exptl_absorpt_correction_T_min 0.39997
_exptl_absorpt_correction_type multi-scan
_exptl_crystal_colour 'dark red'
_exptl_crystal_density_diffrn 1.861
_exptl_crystal_density_method 'not measured'
_exptl_crystal_description prism
_exptl_crystal_F_000 426
_exptl_crystal_size_max 0.08
_exptl_crystal_size_mid 0.06
_exptl_crystal_size_min 0.03
_refine_diff_density_max 1.021
_refine_diff_density_min -1.566
_refine_ls_abs_structure_details 'Flack H D (1983), Acta Cryst. A39, 876-881'
_refine_ls_abs_structure_Flack 0.15(12)
_refine_ls_extinction_method none
_refine_ls_goodness_of_fit_ref 1.064
_refine_ls_hydrogen_treatment constr
_refine_ls_matrix_type full
_refine_ls_number_parameters 223
_refine_ls_number_reflns 1441
_refine_ls_number_restraints 13
_refine_ls_restrained_S_all 1.061
_refine_ls_R_factor_gt 0.0995
_refine_ls_shift/su_max 0
_refine_ls_structure_factor_coef Fsqd
_refine_ls_weighting_details 'calc w=1/[\s^2^(Fo^2^)+(0.0200P)^2^+20.0000P] where P=(Fo^2^+2Fc^2^)/3'
_refine_ls_weighting_scheme calc
_refine_ls_wR_factor_ref 0.2589
_reflns_number_gt 1125
_reflns_number_total 1441
_reflns_threshold_expression >2sigma(I)
_cod_data_source_file c3dt51734a.txt
_cod_data_source_block cu-h2ca-43
_cod_database_code 7023665

loop_
_symmetry_equiv_pos_as_xyz
'x, y, z'
'-x, y+1/2, -z'

loop_
_atom_site_label
_atom_site_type_symbol
_atom_site_fract_x
_atom_site_fract_y
_atom_site_fract_z
_atom_site_U_iso_or_equiv
_atom_site_adp_type
_atom_site_occupancy
_atom_site_calc_flag
_atom_site_refinement_flags
Cu1 Cu 0.3617(5) 0.8057(2) 0.0930(5) 0.0546(10) Uani 1 d .
Cl1 Cl -0.0625(12) 0.6214(4) -0.2682(9) 0.072(2) Uani 1 d .
Cl2 Cl -0.3558(12) 0.9685(4) -0.1192(11) 0.075(2) Uani 1 d .
O1 O 0.087(2) 0.8730(9) 0.0144(19) 0.047(4) Uani 1 d .
O2 O 0.202(3) 0.7316(9) -0.059(2) 0.051(5) Uani 1 d .
O3 O -0.512(3) 0.7100(11) -0.417(2) 0.069(6) Uani 1 d .
O4 O -0.635(3) 0.8574(12) -0.338(2) 0.077(6) Uani 1 d .
C1 C -0.070(5) 0.8417(16) -0.088(4) 0.059(8) Uani 1 d .
C2 C 0.008(4) 0.7572(14) -0.125(3) 0.039(5) Uani 1 d .
C3 C -0.151(4) 0.7152(13) -0.230(3) 0.049(6) Uani 1 d .
C4 C -0.368(4) 0.7466(18) -0.318(4) 0.062(8) Uani 1 d .
C5 C -0.446(5) 0.8297(17) -0.280(4) 0.072(9) Uani 1 d .
C6 C -0.281(4) 0.8679(15) -0.155(3) 0.054(7) Uani 1 d .
N1 N 0.538(3) 0.8769(12) 0.252(3) 0.055(6) Uani 1 d .
N2 N 0.629(3) 0.7327(12) 0.180(2) 0.046(5) Uani 1 d .
C7 C 0.458(4) 0.9497(15) 0.279(4) 0.063(8) Uani 1 d .
H7 H 0.3069 0.968 0.2291 0.075 Uiso 1 calc R
C8 C 0.603(5) 0.9963(17) 0.381(4) 0.074(9) Uani 1 d .
H8 H 0.5579 1.0475 0.3961 0.089 Uiso 1 calc R
C9 C 0.823(3) 0.9650(12) 0.462(2) 0.056(7) Uani 1 d .
H9 H 0.9195 0.994 0.5368 0.067 Uiso 1 calc R
C10 C 0.889(3) 0.8915(12) 0.429(2) 0.060(7) Uani 1 d R
H10 H 1.0383 0.8706 0.4763 0.072 Uiso 1 d R
C11 C 0.734(4) 0.8468(14) 0.324(3) 0.047(6) Uani 1 d .
C12 C 0.806(4) 0.7667(13) 0.288(3) 0.038(5) Uani 1 d U
C13 C 1.003(4) 0.7250(14) 0.358(3) 0.046(6) Uani 1 d U
H13 H 1.1087 0.7467 0.4395 0.056 Uiso 1 calc R
C14 C 1.047(5) 0.6498(18) 0.307(4) 0.081(10) Uani 1 d .
H14 H 1.1894 0.6223 0.347 0.097 Uiso 1 calc R
C15 C 0.866(4) 0.6157(15) 0.193(3) 0.053(6) Uani 1 d .
H15 H 0.8822 0.5645 0.1613 0.063 Uiso 1 calc R
C16 C 0.661(4) 0.6619(16) 0.128(3) 0.061(7) Uani 1 d .
H16 H 0.5486 0.6421 0.0475 0.073 Uiso 1 calc R

loop_
_atom_site_aniso_label
_atom_site_aniso_U_11
_atom_site_aniso_U_22
_atom_site_aniso_U_33
_atom_site_aniso_U_23
_atom_site_aniso_U_13
_atom_site_aniso_U_12
Cu1 0.0342(14) 0.0391(17) 0.088(3) -0.001(2) -0.0187(15) 0.0013(16)
Cl1 0.065(4) 0.053(4) 0.095(5) -0.018(4) -0.012(4) -0.009(3)
Cl2 0.049(3) 0.052(4) 0.121(7) 0.021(4) -0.006(4) 0.011(3)
O1 0.031(7) 0.044(9) 0.066(11) -0.017(9) 0.003(8) -0.011(7)
O2 0.031(8) 0.041(8) 0.077(12) -0.026(9) -0.026(8) 0.005(7)
O3 0.060(10) 0.080(14) 0.062(12) 0.001(10) -0.035(10) -0.025(10)
O4 0.047(10) 0.090(15) 0.088(14) -0.004(12) -0.032(10) 0.002(10)
C1 0.037(12) 0.051(15) 0.09(2) -0.005(15) 0.016(14) -0.004(11)
C2 0.031(11) 0.048(14) 0.038(12) -0.006(11) 0.012(11) -0.012(10)
C3 0.048(12) 0.042(15) 0.054(16) -0.014(11) -0.009(12) -0.015(10)
C4 0.028(11) 0.08(2) 0.08(2) 0.014(17) 0.001(14) -0.006(12)
C5 0.025(11) 0.07(2) 0.12(3) 0.011(18) 0.012(14) -0.010(12)
C6 0.026(10) 0.050(14) 0.086(18) 0.016(14) 0.006(12) 0.012(10)
N1 0.029(9) 0.038(11) 0.097(17) -0.015(12) 0.004(10) -0.004(9)
N2 0.040(10) 0.041(11) 0.055(13) -0.008(10) 0.002(10) 0.002(9)
C7 0.029(11) 0.050(16) 0.11(2) 0.010(16) 0.018(13) 0.004(12)
C8 0.053(15) 0.046(15) 0.12(3) -0.004(17) 0.001(17) -0.003(13)
C9 0.054(14) 0.058(16) 0.058(17) -0.023(14) 0.014(13) -0.017(12)
C10 0.036(12) 0.068(18) 0.075(19) 0.015(15) -0.002(13) -0.013(12)
C11 0.027(11) 0.050(14) 0.068(16) -0.004(13) 0.021(12) 0.002(10)
C12 0.027(8) 0.041(8) 0.044(9) 0.006(8) -0.008(7) -0.001(7)
C13 0.047(9) 0.048(9) 0.041(9) -0.010(8) -0.018(8) -0.001(8)
C14 0.046(12) 0.07(2) 0.13(3) 0.04(2) 0.015(16) 0.011(14)
C15 0.049(12) 0.057(16) 0.050(14) 0.015(12) -0.017(11) 0.002(11)
C16 0.051(13) 0.066(19) 0.064(17) 0.001(14) -0.014(13) -0.011(12)

loop_
_atom_type_symbol
_atom_type_description
_atom_type_scat_dispersion_real
_atom_type_scat_dispersion_imag
_atom_type_scat_source
C C 0.0181 0.0091 'International Tables Vol C Tables 4.2.6.8 and 6.1.1.4'
H H 0 0 'International Tables Vol C Tables 4.2.6.8 and 6.1.1.4'
Cl Cl 0.3639 0.7018 'International Tables Vol C Tables 4.2.6.8 and 6.1.1.4'
Cu Cu -1.9646 0.5888 'International Tables Vol C Tables 4.2.6.8 and 6.1.1.4'
N N 0.0311 0.018 'International Tables Vol C Tables 4.2.6.8 and 6.1.1.4'
O O 0.0492 0.0322 'International Tables Vol C Tables 4.2.6.8 and 6.1.1.4'

loop_
_geom_angle_atom_site_label_1
_geom_angle_atom_site_label_2
_geom_angle_atom_site_label_3
_geom_angle
O1 Cu1 O2 83.9(6)
O1 Cu1 N2 176.5(8)
O2 Cu1 N2 94.9(7)
O1 Cu1 N1 99.1(7)
O2 Cu1 N1 177.0(8)
N2 Cu1 N1 82.1(8)
C1 O1 Cu1 114.1(16)
C2 O2 Cu1 111.8(15)
O1 C1 C6 130(3)
O1 C1 C2 112(2)
C6 C1 C2 118(3)
O2 C2 C3 124(2)
O2 C2 C1 118(2)
C3 C2 C1 118(2)
C2 C3 C4 124(2)
C2 C3 Cl1 117.0(19)
C4 C3 Cl1 118.6(19)
O3 C4 C3 125(3)
O3 C4 C5 117(2)
C3 C4 C5 118(3)
O4 C5 C6 124(3)
O4 C5 C4 122(3)
C6 C5 C4 115(2)
C1 C6 C5 127(3)
C1 C6 Cl2 117(2)
C5 C6 Cl2 115.1(17)
C11 N1 C7 123(2)
C11 N1 Cu1 113.1(17)
C7 N1 Cu1 123.7(18)
C16 N2 C12 121(2)
C16 N2 Cu1 124.6(17)
C12 N2 Cu1 113.3(16)
N1 C7 C8 119(2)
N1 C7 H7 120.3
C8 C7 H7 120.3
C7 C8 C9 119(2)
C7 C8 H8 120.7
C9 C8 H8 120.7
C10 C9 C8 118.3(15)
C10 C9 H9 120.8
C8 C9 H9 120.8
C9 C10 C11 120.5(13)
C9 C10 H10 119.8
C11 C10 H10 119.7
N1 C11 C10 120(2)
N1 C11 C12 120(2)
C10 C11 C12 121(2)
C13 C12 N2 121(2)
C13 C12 C11 127(2)
N2 C12 C11 112(2)
C12 C13 C14 120(2)
C12 C13 H13 120.1
C14 C13 H13 120.1
C13 C14 C15 118(2)
C13 C14 H14 120.8
C15 C14 H14 120.8
C16 C15 C14 119(2)
C16 C15 H15 120.7
C14 C15 H15 120.7
N2 C16 C15 120(2)
N2 C16 H16 119.9
C15 C16 H16 119.9

loop_
_geom_bond_atom_site_label_1
_geom_bond_atom_site_label_2
_geom_bond_distance
Cu1 O1 1.935(16)
Cu1 O2 1.958(14)
Cu1 N2 1.99(2)
Cu1 N1 2.00(2)
Cl1 C3 1.73(2)
Cl2 C6 1.82(3)
O1 C1 1.27(3)
O2 C2 1.21(3)
O3 C4 1.26(3)
O4 C5 1.18(3)
C1 C6 1.29(3)
C1 C2 1.56(3)
C2 C3 1.38(3)
C3 C4 1.42(3)
C4 C5 1.54(4)
C5 C6 1.47(4)
N1 C11 1.28(3)
N1 C7 1.35(3)
N2 C16 1.32(3)
N2 C12 1.39(3)
C7 C8 1.37(4)
C7 H7 0.93
C8 C9 1.41(3)
C8 H8 0.93
C9 C10 1.3531
C9 H9 0.93
C10 C11 1.39(3)
C10 H10 0.93
C11 C12 1.47(3)
C12 C13 1.37(3)
C13 C14 1.39(4)
C13 H13 0.93
C14 C15 1.44(4)
C14 H14 0.93
C15 C16 1.42(3)
C15 H15 0.93
C16 H16 0.93

loop_
_geom_torsion_atom_site_label_1
_geom_torsion_atom_site_label_2
_geom_torsion_atom_site_label_3
_geom_torsion_atom_site_label_4
_geom_torsion
O2 Cu1 O1 C1 2.6(19)
N2 Cu1 O1 C1 -68(14)
N1 Cu1 O1 C1 -177.2(18)
O1 Cu1 O2 C2 -3.3(18)
N2 Cu1 O2 C2 173.5(18)
N1 Cu1 O2 C2 173(17)
Cu1 O1 C1 C6 175(3)
Cu1 O1 C1 C2 -2(3)
Cu1 O2 C2 C3 -176(2)
Cu1 O2 C2 C1 3(3)
O1 C1 C2 O2 -1(3)
C6 C1 C2 O2 -178(3)
O1 C1 C2 C3 178(2)
C6 C1 C2 C3 1(4)
O2 C2 C3 C4 -175(3)
C1 C2 C3 C4 6(4)
O2 C2 C3 Cl1 0(4)
C1 C2 C3 Cl1 -179.5(19)
C2 C3 C4 O3 178(3)
Cl1 C3 C4 O3 4(4)
C2 C3 C4 C5 -7(4)
Cl1 C3 C4 C5 179(2)
O3 C4 C5 O4 2(5)
C3 C4 C5 O4 -173(3)
O3 C4 C5 C6 176(2)
C3 C4 C5 C6 1(4)
O1 C1 C6 C5 176(3)
C2 C1 C6 C5 -8(4)
O1 C1 C6 Cl2 7(4)
C2 C1 C6 Cl2 -176.3(18)
O4 C5 C6 C1 -179(3)
C4 C5 C6 C1 7(4)
O4 C5 C6 Cl2 -10(4)
C4 C5 C6 Cl2 176(2)
O1 Cu1 N1 C11 -179.8(18)
O2 Cu1 N1 C11 4(19)
N2 Cu1 N1 C11 3(2)
O1 Cu1 N1 C7 0(2)
O2 Cu1 N1 C7 -176(16)
N2 Cu1 N1 C7 -177(2)
O1 Cu1 N2 C16 74(14)
O2 Cu1 N2 C16 4(2)
N1 Cu1 N2 C16 -176(2)
O1 Cu1 N2 C12 -115(13)
O2 Cu1 N2 C12 174.4(17)
N1 Cu1 N2 C12 -5.6(18)
C11 N1 C7 C8 5(4)
Cu1 N1 C7 C8 -175(2)
N1 C7 C8 C9 -4(4)
C7 C8 C9 C10 4(3)
C8 C9 C10 C11 -4.0(18)
C7 N1 C11 C10 -5(4)
Cu1 N1 C11 C10 174.7(17)
C7 N1 C11 C12 179(2)
Cu1 N1 C11 C12 -1(3)
C9 C10 C11 N1 5(3)
C9 C10 C11 C12 -179.9(16)
C16 N2 C12 C13 -8(4)
Cu1 N2 C12 C13 -179.4(19)
C16 N2 C12 C11 178(2)
Cu1 N2 C12 C11 6(3)
N1 C11 C12 C13 -178(3)
C10 C11 C12 C13 7(4)
N1 C11 C12 N2 -4(3)
C10 C11 C12 N2 -179(2)
N2 C12 C13 C14 8(4)
C11 C12 C13 C14 -179(2)
C12 C13 C14 C15 -6(4)
C13 C14 C15 C16 4(4)
C12 N2 C16 C15 7(4)
Cu1 N2 C16 C15 176.6(17)
C14 C15 C16 N2 -5(4)
